data_4315418
loop_
_publ_author_name
'Caleb D. Martin'
'Paul J. Ragogna'

_publ_contact_author_address
;Department of Chemistry
The University of Western Ontario
London, ON,
N6A 5B7, CANADA
;
_publ_contact_author_email pragogna@uwo.ca
_publ_contact_author_fax 1(519)6613022
_publ_contact_author_name 'Paul J. Ragogna'
_publ_contact_author_phone 1(519)6612111x87048
_publ_section_title
;
 Reactions of \a-Diimine Ligands with the in Situ Generated "S(OTf)2"
 Synthon
;
_journal_name_full 'Inorganic Chemistry'
_journal_page_first 4324
_journal_page_last 4330
_journal_paper_doi 10.1021/ic100320u
_journal_volume 49
_journal_year 2010
_chemical_formula_sum 'C28 H20 F6 N2 O6 S3'
_chemical_formula_weight 690.64
_chemical_name_systematic
; 
 ? 
;
_space_group_IT_number 2
_symmetry_cell_setting triclinic
_symmetry_space_group_name_Hall '-P 1'
_symmetry_space_group_name_H-M 'P -1'
_atom_sites_solution_hydrogens geom
_atom_sites_solution_primary direct
_atom_sites_solution_secondary difmap
_audit_creation_method SHELXL-97
_cell_angle_alpha 113.30(3)
_cell_angle_beta 94.40(3)
_cell_angle_gamma 108.73(3)
_cell_formula_units_Z 2
_cell_length_a 10.446(2)
_cell_length_b 11.972(2)
_cell_length_c 13.970(3)
_cell_measurement_reflns_used 12794
_cell_measurement_temperature 150(2)
_cell_measurement_theta_max 27.48
_cell_measurement_theta_min 1.00
_cell_volume 1477.4(8)
_computing_cell_refinement 'DENZO-SMN (Otwinowski & Minor, 1997)'
_computing_data_collection 'COLLECT (Nonius, 1997-2001)'
_computing_data_reduction DENZO-SMN
_computing_molecular_graphics 'SHELXTL/PC (Sheldrick, 2001)'
_computing_publication_material SHELXTL/PC
_computing_structure_refinement 'SHELXL-97 (Sheldrick, 1997)'
_computing_structure_solution 'SHELXS-97 (Sheldrick, 1990)'
_diffrn_ambient_temperature 150(2)
_diffrn_measured_fraction_theta_full .999
_diffrn_measured_fraction_theta_max .999
_diffrn_measurement_device_type 'Nonius Kappa-CCD'
_diffrn_measurement_method '\f scans, and \w scans'
_diffrn_radiation_monochromator graphite
_diffrn_radiation_source 'fine-focus sealed tube'
_diffrn_radiation_type MoK\a
_diffrn_radiation_wavelength 0.71073
_diffrn_reflns_av_R_equivalents 0.0296
_diffrn_reflns_av_sigmaI/netI 0.0437
_diffrn_reflns_limit_h_max 12
_diffrn_reflns_limit_h_min -12
_diffrn_reflns_limit_k_max 14
_diffrn_reflns_limit_k_min -14
_diffrn_reflns_limit_l_max 16
_diffrn_reflns_limit_l_min -16
_diffrn_reflns_number 9435
_diffrn_reflns_theta_full 25.02
_diffrn_reflns_theta_max 25.02
_diffrn_reflns_theta_min 2.12
_exptl_absorpt_coefficient_mu 0.335
_exptl_absorpt_correction_T_max 0.9578
_exptl_absorpt_correction_T_min 0.8975
_exptl_absorpt_correction_type multi-scan
_exptl_absorpt_process_details 'DENZO-SMN (Otwinowski & Minor, 1997)'
_exptl_crystal_colour orange
_exptl_crystal_density_diffrn 1.553
_exptl_crystal_density_method 'not measured'
_exptl_crystal_description block
_exptl_crystal_F_000 704
_exptl_crystal_size_max 0.33
_exptl_crystal_size_mid 0.21
_exptl_crystal_size_min 0.13
_refine_diff_density_max .533
_refine_diff_density_min -.532
_refine_diff_density_rms .106
_refine_ls_extinction_method none
_refine_ls_goodness_of_fit_ref 1.089
_refine_ls_hydrogen_treatment constr
_refine_ls_matrix_type full
_refine_ls_number_parameters 406
_refine_ls_number_reflns 5230
_refine_ls_number_restraints 0
_refine_ls_restrained_S_all 1.089
_refine_ls_R_factor_all 0.0647
_refine_ls_R_factor_gt 0.0481
_refine_ls_shift/su_max 0.001
_refine_ls_shift/su_mean 0.000
_refine_ls_structure_factor_coef Fsqd
_refine_ls_weighting_details 'calc w=1/[\s^2^(Fo^2^)+(0.0754P)^2^+0.6709P] where P=(Fo^2^+2Fc^2^)/3'
_refine_ls_weighting_scheme calc
_refine_ls_wR_factor_gt 0.1218
_refine_ls_wR_factor_ref 0.1377
_reflns_number_gt 4145
_reflns_number_total 5230
_reflns_threshold_expression >2sigma(I)
_cod_data_source_file ic100320u_si_001_4.cif
_cod_data_source_block 18
_cod_original_cell_volume 1477.4(5)
_cod_database_code 4315418

loop_
_symmetry_equiv_pos_as_xyz
'x, y, z'
'-x, -y, -z'

loop_
_atom_site_label
_atom_site_type_symbol
_atom_site_fract_x
_atom_site_fract_y
_atom_site_fract_z
_atom_site_U_iso_or_equiv
_atom_site_adp_type
_atom_site_occupancy
_atom_site_symmetry_multiplicity
_atom_site_calc_flag
_atom_site_refinement_flags
_atom_site_disorder_assembly
_atom_site_disorder_group
S1 S 0.26411(7) 0.51856(6) 0.05258(5) 0.02307(18) Uani 1 1 d . . .
S2 S 0.12585(6) 0.64732(7) -0.13259(5) 0.02477(19) Uani 1 1 d . . .
S3 S 0.30447(7) 0.26951(7) -0.22266(6) 0.0299(2) Uani 1 1 d . . .
F3 F 0.23362(18) 0.13598(19) -0.43175(14) 0.0445(5) Uani 1 1 d . . .
N1 N 0.2655(2) 0.6385(2) 0.16815(17) 0.0214(5) Uani 1 1 d . . .
N2 N 0.2936(2) 0.4381(2) 0.12093(17) 0.0211(5) Uani 1 1 d . . .
C2 C 0.3024(3) 0.4975(3) 0.2256(2) 0.0217(5) Uani 1 1 d . . .
O3 O 0.2331(2) 0.3284(2) -0.14573(17) 0.0368(5) Uani 1 1 d . . .
C1 C 0.2850(2) 0.6186(3) 0.2539(2) 0.0212(5) Uani 1 1 d . . .
C26 C 0.1825(3) 0.1985(3) 0.0288(2) 0.0273(6) Uani 1 1 d . . .
H26A H 0.0951 0.2051 0.0355 0.033 Uiso 1 1 calc R . .
F6 F 0.32113(18) 0.7482(2) -0.21605(16) 0.0518(5) Uani 1 1 d . . .
O6 O -0.0039(2) 0.5357(2) -0.18030(18) 0.0430(6) Uani 1 1 d . . .
O5 O 0.2284(2) 0.6322(2) -0.06947(18) 0.0393(5) Uani 1 1 d . . .
C22 C 0.4332(3) 0.3061(3) 0.0577(2) 0.0257(6) Uani 1 1 d . . .
H22A H 0.5139 0.3846 0.0826 0.031 Uiso 1 1 calc R . .
C16 C 0.3636(3) 0.8608(3) 0.1845(2) 0.0264(6) Uani 1 1 d . . .
H16A H 0.4524 0.8553 0.1875 0.032 Uiso 1 1 calc R . .
C11 C 0.2471(3) 0.7571(3) 0.1719(2) 0.0230(6) Uani 1 1 d . . .
O4 O 0.1133(2) 0.7714(2) -0.0859(2) 0.0486(6) Uani 1 1 d . . .
C23 C 0.4410(3) 0.1828(3) 0.0117(2) 0.0284(6) Uani 1 1 d . . .
H23A H 0.5287 0.1763 0.0062 0.034 Uiso 1 1 calc R . .
C12 C 0.1156(3) 0.7595(3) 0.1670(2) 0.0296(6) Uani 1 1 d . . .
H12A H 0.0374 0.6850 0.1574 0.036 Uiso 1 1 calc R . .
C31 C 0.2959(3) 0.7141(3) 0.3636(2) 0.0240(6) Uani 1 1 d . . .
C21 C 0.3041(3) 0.3098(3) 0.0657(2) 0.0229(6) Uani 1 1 d . . .
C13 C 0.1016(3) 0.8741(3) 0.1765(2) 0.0345(7) Uani 1 1 d . . .
H13A H 0.0127 0.8795 0.1740 0.041 Uiso 1 1 calc R . .
C43 C 0.4353(3) 0.4075(3) 0.3123(2) 0.0304(6) Uani 1 1 d . . .
H43A H 0.5062 0.4241 0.2752 0.036 Uiso 1 1 calc R . .
F2 F 0.1434(3) 0.2789(3) -0.3700(2) 0.0834(8) Uani 1 1 d . . .
F5 F 0.1182(2) 0.6636(4) -0.3136(2) 0.0981(11) Uani 1 1 d . . .
F1 F 0.0661(2) 0.1011(3) -0.35612(17) 0.0797(9) Uani 1 1 d . . .
O2 O 0.3259(3) 0.1592(3) -0.2185(2) 0.0595(7) Uani 1 1 d . . .
F4 F 0.2215(3) 0.5410(3) -0.2988(2) 0.0943(10) Uani 1 1 d . . .
C25 C 0.1941(3) 0.0776(3) -0.0181(2) 0.0330(7) Uani 1 1 d . . .
H25A H 0.1130 -0.0010 -0.0451 0.040 Uiso 1 1 calc R . .
C4 C 0.1811(3) 0.1930(3) -0.3502(3) 0.0370(7) Uani 1 1 d . . .
C24 C 0.3224(3) 0.0699(3) -0.0260(2) 0.0327(7) Uani 1 1 d . . .
H24A H 0.3289 -0.0138 -0.0577 0.039 Uiso 1 1 calc R . .
C42 C 0.3210(3) 0.4400(3) 0.2988(2) 0.0266(6) Uani 1 1 d . . .
C44 C 0.4442(3) 0.3510(3) 0.3801(3) 0.0381(7) Uani 1 1 d . . .
H44A H 0.5221 0.3289 0.3902 0.046 Uiso 1 1 calc R . .
C3 C 0.1994(3) 0.6496(3) -0.2460(3) 0.0396(8) Uani 1 1 d . . .
C15 C 0.3463(3) 0.9748(3) 0.1927(2) 0.0356(7) Uani 1 1 d . . .
H15A H 0.4242 1.0485 0.2004 0.043 Uiso 1 1 calc R . .
C14 C 0.2168(3) 0.9809(3) 0.1896(2) 0.0373(7) Uani 1 1 d . . .
H14A H 0.2065 1.0596 0.1967 0.045 Uiso 1 1 calc R . .
C32 C 0.1803(3) 0.7342(3) 0.3979(3) 0.0440(8) Uani 1 1 d . . .
H32A H 0.0912 0.6887 0.3499 0.053 Uiso 1 1 calc R . .
C34 C 0.3257(3) 0.8892(3) 0.5725(2) 0.0388(8) Uani 1 1 d . . .
H34A H 0.3360 0.9484 0.6449 0.047 Uiso 1 1 calc R . .
O1 O 0.4217(2) 0.3620(3) -0.2344(2) 0.0634(8) Uani 1 1 d . . .
C45 C 0.3416(4) 0.3265(4) 0.4333(3) 0.0453(8) Uani 1 1 d . . .
H45A H 0.3473 0.2848 0.4780 0.054 Uiso 1 1 calc R . .
C36 C 0.4258(3) 0.7830(3) 0.4327(2) 0.0372(7) Uani 1 1 d . . .
H36A H 0.5048 0.7700 0.4088 0.045 Uiso 1 1 calc R . .
C46 C 0.2297(4) 0.3621(4) 0.4224(3) 0.0495(9) Uani 1 1 d . . .
H46A H 0.1604 0.3470 0.4611 0.059 Uiso 1 1 calc R . .
C35 C 0.4398(3) 0.8709(3) 0.5367(3) 0.0430(8) Uani 1 1 d . . .
H35A H 0.5293 0.9194 0.5841 0.052 Uiso 1 1 calc R . .
C33 C 0.1974(4) 0.8217(4) 0.5033(3) 0.0507(9) Uani 1 1 d . . .
H33A H 0.1188 0.8351 0.5280 0.061 Uiso 1 1 calc R . .
C41 C 0.2189(3) 0.4193(3) 0.3556(3) 0.0395(8) Uani 1 1 d . . .
H41A H 0.1426 0.4444 0.3483 0.047 Uiso 1 1 calc R . .

loop_
_atom_site_aniso_label
_atom_site_aniso_U_11
_atom_site_aniso_U_22
_atom_site_aniso_U_33
_atom_site_aniso_U_23
_atom_site_aniso_U_13
_atom_site_aniso_U_12
S1 0.0284(3) 0.0207(3) 0.0212(3) 0.0085(3) 0.0076(3) 0.0114(3)
S2 0.0232(3) 0.0226(4) 0.0282(4) 0.0113(3) 0.0073(3) 0.0082(3)
S3 0.0273(4) 0.0302(4) 0.0269(4) 0.0059(3) 0.0043(3) 0.0134(3)
F3 0.0438(10) 0.0537(12) 0.0285(9) 0.0127(9) 0.0111(8) 0.0160(9)
N1 0.0225(11) 0.0191(11) 0.0200(11) 0.0061(9) 0.0050(9) 0.0080(9)
N2 0.0235(11) 0.0191(11) 0.0233(12) 0.0105(10) 0.0065(9) 0.0100(9)
C2 0.0217(12) 0.0219(13) 0.0216(13) 0.0089(11) 0.0059(10) 0.0091(10)
O3 0.0406(12) 0.0350(12) 0.0329(12) 0.0080(10) 0.0128(9) 0.0201(10)
C1 0.0207(12) 0.0212(13) 0.0211(13) 0.0093(11) 0.0051(10) 0.0074(10)
C26 0.0260(14) 0.0259(15) 0.0325(16) 0.0136(13) 0.0101(11) 0.0114(11)
F6 0.0350(10) 0.0655(14) 0.0544(12) 0.0337(11) 0.0177(9) 0.0082(9)
O6 0.0288(11) 0.0404(13) 0.0417(13) 0.0159(11) 0.0030(9) -0.0048(9)
O5 0.0325(11) 0.0524(14) 0.0454(13) 0.0321(12) 0.0084(10) 0.0185(10)
C22 0.0236(13) 0.0267(15) 0.0240(14) 0.0092(12) 0.0067(11) 0.0085(11)
C16 0.0300(14) 0.0234(14) 0.0245(14) 0.0107(12) 0.0033(11) 0.0093(11)
C11 0.0308(14) 0.0192(13) 0.0203(13) 0.0083(11) 0.0075(11) 0.0115(11)
O4 0.0591(15) 0.0323(12) 0.0699(17) 0.0256(12) 0.0364(13) 0.0278(11)
C23 0.0312(14) 0.0347(16) 0.0260(14) 0.0134(13) 0.0096(11) 0.0201(13)
C12 0.0313(15) 0.0335(16) 0.0309(15) 0.0172(13) 0.0116(12) 0.0162(12)
C31 0.0304(14) 0.0215(13) 0.0213(14) 0.0092(11) 0.0069(11) 0.0118(11)
C21 0.0303(14) 0.0208(13) 0.0192(13) 0.0079(11) 0.0072(11) 0.0127(11)
C13 0.0441(17) 0.0416(18) 0.0323(16) 0.0188(14) 0.0159(13) 0.0293(15)
C43 0.0380(16) 0.0313(16) 0.0275(15) 0.0147(13) 0.0093(12) 0.0177(13)
F2 0.112(2) 0.108(2) 0.0631(16) 0.0406(15) 0.0097(14) 0.0817(19)
F5 0.0432(13) 0.201(3) 0.0757(17) 0.103(2) 0.0124(12) 0.0267(16)
F1 0.0402(11) 0.0985(19) 0.0421(12) 0.0102(12) 0.0073(9) -0.0170(12)
O2 0.102(2) 0.0573(16) 0.0368(13) 0.0160(12) 0.0097(13) 0.0601(16)
F4 0.129(2) 0.0608(16) 0.0782(19) 0.0112(14) 0.0703(18) 0.0328(16)
C25 0.0347(16) 0.0224(15) 0.0384(17) 0.0128(13) 0.0100(13) 0.0073(12)
C4 0.0325(16) 0.0447(19) 0.0352(17) 0.0182(15) 0.0116(13) 0.0150(14)
C24 0.0442(17) 0.0240(15) 0.0336(16) 0.0105(13) 0.0134(13) 0.0195(13)
C42 0.0332(15) 0.0234(14) 0.0231(14) 0.0104(12) 0.0052(11) 0.0111(12)
C44 0.0494(19) 0.0383(18) 0.0354(17) 0.0198(15) 0.0061(14) 0.0240(15)
C3 0.0323(16) 0.046(2) 0.0362(18) 0.0171(16) 0.0091(13) 0.0114(14)
C15 0.0447(18) 0.0223(15) 0.0312(16) 0.0111(13) 0.0018(13) 0.0050(13)
C14 0.063(2) 0.0284(16) 0.0306(16) 0.0156(14) 0.0123(15) 0.0268(15)
C32 0.0321(16) 0.048(2) 0.0336(17) -0.0004(15) 0.0069(13) 0.0162(14)
C34 0.057(2) 0.0340(17) 0.0206(15) 0.0046(13) 0.0066(14) 0.0218(15)
O1 0.0378(13) 0.0535(16) 0.0587(17) 0.0038(13) 0.0181(12) -0.0060(11)
C45 0.059(2) 0.048(2) 0.0415(19) 0.0322(17) 0.0131(16) 0.0205(17)
C36 0.0321(15) 0.0433(19) 0.0271(16) 0.0063(14) 0.0039(12) 0.0158(14)
C46 0.049(2) 0.066(2) 0.047(2) 0.040(2) 0.0183(16) 0.0194(18)
C35 0.0428(18) 0.046(2) 0.0265(16) 0.0044(15) -0.0016(13) 0.0182(15)
C33 0.0451(19) 0.059(2) 0.0326(18) 0.0012(17) 0.0123(15) 0.0248(17)
C41 0.0350(16) 0.054(2) 0.0411(18) 0.0294(17) 0.0139(14) 0.0195(15)

loop_
_atom_type_symbol
_atom_type_description
_atom_type_scat_dispersion_real
_atom_type_scat_dispersion_imag
_atom_type_scat_source
C C .0033 .0016 'International Tables Vol C Tables 4.2.6.8 and 6.1.1.4'
H H .0000 .0000 'International Tables Vol C Tables 4.2.6.8 and 6.1.1.4'
N N .0061 .0033 'International Tables Vol C Tables 4.2.6.8 and 6.1.1.4'
O O .0106 .0060 'International Tables Vol C Tables 4.2.6.8 and 6.1.1.4'
F F .0171 .0103 'International Tables Vol C Tables 4.2.6.8 and 6.1.1.4'
S S .1246 .1234 'International Tables Vol C Tables 4.2.6.8 and 6.1.1.4'

loop_
_geom_angle_atom_site_label_1
_geom_angle_atom_site_label_2
_geom_angle_atom_site_label_3
_geom_angle
_geom_angle_site_symmetry_1
_geom_angle_site_symmetry_3
_geom_angle_publ_flag
N2 S1 N1 88.80(11) . . ?
N2 S1 O5 174.36(9) . . ?
N1 S1 O5 96.37(10) . . ?
N2 S1 O3 96.73(9) . . ?
N1 S1 O3 172.53(9) . . ?
O5 S1 O3 78.32(7) . . ?
O4 S2 O6 114.71(15) . . ?
O4 S2 O5 115.20(16) . . ?
O6 S2 O5 114.43(14) . . ?
O4 S2 C3 103.18(16) . . ?
O6 S2 C3 104.11(15) . . ?
O5 S2 C3 102.99(14) . . ?
O2 S3 O1 115.16(18) . . ?
O2 S3 O3 115.05(15) . . ?
O1 S3 O3 114.53(15) . . ?
O2 S3 C4 101.98(16) . . ?
O1 S3 C4 103.59(16) . . ?
O3 S3 C4 104.16(13) . . ?
C1 N1 C11 123.3(2) . . ?
C1 N1 S1 115.23(18) . . ?
C11 N1 S1 121.42(17) . . ?
C2 N2 C21 124.1(2) . . ?
C2 N2 S1 115.11(18) . . ?
C21 N2 S1 120.81(17) . . ?
N2 C2 C1 110.4(2) . . ?
N2 C2 C42 123.5(2) . . ?
C1 C2 C42 126.0(2) . . ?
S3 O3 S1 145.18(13) . . ?
N1 C1 C2 110.4(2) . . ?
N1 C1 C31 123.9(2) . . ?
C2 C1 C31 125.6(2) . . ?
C25 C26 C21 117.2(2) . . ?
C25 C26 H26A 121.4 . . ?
C21 C26 H26A 121.4 . . ?
S2 O5 S1 144.09(12) . . ?
C21 C22 C23 117.4(3) . . ?
C21 C22 H22A 121.3 . . ?
C23 C22 H22A 121.3 . . ?
C11 C16 C15 117.2(3) . . ?
C11 C16 H16A 121.4 . . ?
C15 C16 H16A 121.4 . . ?
C16 C11 C12 123.9(3) . . ?
C16 C11 N1 117.5(2) . . ?
C12 C11 N1 118.5(2) . . ?
C24 C23 C22 120.5(3) . . ?
C24 C23 H23A 119.8 . . ?
C22 C23 H23A 119.8 . . ?
C11 C12 C13 117.7(3) . . ?
C11 C12 H12A 121.1 . . ?
C13 C12 H12A 121.1 . . ?
C36 C31 C32 120.4(3) . . ?
C36 C31 C1 117.7(2) . . ?
C32 C31 C1 121.9(2) . . ?
C22 C21 C26 123.8(3) . . ?
C22 C21 N2 118.7(2) . . ?
C26 C21 N2 117.4(2) . . ?
C12 C13 C14 120.0(3) . . ?
C12 C13 H13A 120.0 . . ?
C14 C13 H13A 120.0 . . ?
C44 C43 C42 119.1(3) . . ?
C44 C43 H43A 120.4 . . ?
C42 C43 H43A 120.4 . . ?
C24 C25 C26 120.7(3) . . ?
C24 C25 H25A 119.7 . . ?
C26 C25 H25A 119.7 . . ?
F1 C4 F2 106.5(3) . . ?
F1 C4 F3 106.6(3) . . ?
F2 C4 F3 106.5(3) . . ?
F1 C4 S3 112.7(2) . . ?
F2 C4 S3 112.4(2) . . ?
F3 C4 S3 111.7(2) . . ?
C23 C24 C25 120.5(3) . . ?
C23 C24 H24A 119.7 . . ?
C25 C24 H24A 119.7 . . ?
C43 C42 C41 120.4(3) . . ?
C43 C42 C2 122.2(2) . . ?
C41 C42 C2 117.4(2) . . ?
C45 C44 C43 120.5(3) . . ?
C45 C44 H44A 119.7 . . ?
C43 C44 H44A 119.7 . . ?
F5 C3 F4 108.5(3) . . ?
F5 C3 F6 106.3(3) . . ?
F4 C3 F6 106.0(3) . . ?
F5 C3 S2 111.6(2) . . ?
F4 C3 S2 111.9(2) . . ?
F6 C3 S2 112.2(2) . . ?
C14 C15 C16 120.3(3) . . ?
C14 C15 H15A 119.9 . . ?
C16 C15 H15A 119.9 . . ?
C15 C14 C13 120.9(3) . . ?
C15 C14 H14A 119.6 . . ?
C13 C14 H14A 119.6 . . ?
C33 C32 C31 118.8(3) . . ?
C33 C32 H32A 120.6 . . ?
C31 C32 H32A 120.6 . . ?
C33 C34 C35 119.5(3) . . ?
C33 C34 H34A 120.2 . . ?
C35 C34 H34A 120.2 . . ?
C44 C45 C46 120.5(3) . . ?
C44 C45 H45A 119.7 . . ?
C46 C45 H45A 119.7 . . ?
C35 C36 C31 119.5(3) . . ?
C35 C36 H36A 120.3 . . ?
C31 C36 H36A 120.3 . . ?
C41 C46 C45 120.0(3) . . ?
C41 C46 H46A 120.0 . . ?
C45 C46 H46A 120.0 . . ?
C34 C35 C36 120.7(3) . . ?
C34 C35 H35A 119.6 . . ?
C36 C35 H35A 119.6 . . ?
C34 C33 C32 121.0(3) . . ?
C34 C33 H33A 119.5 . . ?
C32 C33 H33A 119.5 . . ?
C46 C41 C42 119.4(3) . . ?
C46 C41 H41A 120.3 . . ?
C42 C41 H41A 120.3 . . ?

loop_
_geom_bond_atom_site_label_1
_geom_bond_atom_site_label_2
_geom_bond_distance
_geom_bond_site_symmetry_2
_geom_bond_publ_flag
S1 N2 1.676(2) . ?
S1 N1 1.679(2) . ?
S1 O5 2.638(2) . ?
S1 O3 2.713(2) . ?
S2 O4 1.422(2) . ?
S2 O6 1.436(2) . ?
S2 O5 1.437(2) . ?
S2 C3 1.819(3) . ?
S3 O2 1.430(2) . ?
S3 O1 1.433(3) . ?
S3 O3 1.438(2) . ?
S3 C4 1.809(3) . ?
F3 C4 1.337(4) . ?
N1 C1 1.325(3) . ?
N1 C11 1.475(3) . ?
N2 C2 1.329(3) . ?
N2 C21 1.466(3) . ?
C2 C1 1.421(4) . ?
C2 C42 1.472(4) . ?
C1 C31 1.473(4) . ?
C26 C25 1.384(4) . ?
C26 C21 1.387(4) . ?
C26 H26A 0.9500 . ?
F6 C3 1.322(4) . ?
C22 C21 1.376(4) . ?
C22 C23 1.390(4) . ?
C22 H22A 0.9500 . ?
C16 C11 1.370(4) . ?
C16 C15 1.395(4) . ?
C16 H16A 0.9500 . ?
C11 C12 1.380(4) . ?
C23 C24 1.379(4) . ?
C23 H23A 0.9500 . ?
C12 C13 1.382(4) . ?
C12 H12A 0.9500 . ?
C31 C36 1.380(4) . ?
C31 C32 1.389(4) . ?
C13 C14 1.382(4) . ?
C13 H13A 0.9500 . ?
C43 C44 1.378(4) . ?
C43 C42 1.391(4) . ?
C43 H43A 0.9500 . ?
F2 C4 1.326(4) . ?
F5 C3 1.318(4) . ?
F1 C4 1.313(4) . ?
F4 C3 1.321(4) . ?
C25 C24 1.383(4) . ?
C25 H25A 0.9500 . ?
C24 H24A 0.9500 . ?
C42 C41 1.395(4) . ?
C44 C45 1.371(5) . ?
C44 H44A 0.9500 . ?
C15 C14 1.376(4) . ?
C15 H15A 0.9500 . ?
C14 H14A 0.9500 . ?
C32 C33 1.385(4) . ?
C32 H32A 0.9500 . ?
C34 C33 1.369(5) . ?
C34 C35 1.376(5) . ?
C34 H34A 0.9500 . ?
C45 C46 1.383(5) . ?
C45 H45A 0.9500 . ?
C36 C35 1.377(4) . ?
C36 H36A 0.9500 . ?
C46 C41 1.376(5) . ?
C46 H46A 0.9500 . ?
C35 H35A 0.9500 . ?
C33 H33A 0.9500 . ?
C41 H41A 0.9500 . ?

loop_
_geom_torsion_atom_site_label_1
_geom_torsion_atom_site_label_2
_geom_torsion_atom_site_label_3
_geom_torsion_atom_site_label_4
_geom_torsion
_geom_torsion_site_symmetry_1
_geom_torsion_site_symmetry_2
_geom_torsion_site_symmetry_3
_geom_torsion_site_symmetry_4
_geom_torsion_publ_flag
N2 S1 N1 C1 -0.92(19) . . . . ?
O5 S1 N1 C1 -178.66(17) . . . . ?
O3 S1 N1 C1 137.0(7) . . . . ?
N2 S1 N1 C11 178.6(2) . . . . ?
O5 S1 N1 C11 0.88(19) . . . . ?
O3 S1 N1 C11 -43.5(8) . . . . ?
N1 S1 N2 C2 0.74(19) . . . . ?
O5 S1 N2 C2 157.3(9) . . . . ?
O3 S1 N2 C2 -174.23(17) . . . . ?
N1 S1 N2 C21 179.06(19) . . . . ?
O5 S1 N2 C21 -24.4(10) . . . . ?
O3 S1 N2 C21 4.09(19) . . . . ?
C21 N2 C2 C1 -178.7(2) . . . . ?
S1 N2 C2 C1 -0.4(3) . . . . ?
C21 N2 C2 C42 -1.4(4) . . . . ?
S1 N2 C2 C42 176.9(2) . . . . ?
O2 S3 O3 S1 93.0(3) . . . . ?
O1 S3 O3 S1 -43.9(3) . . . . ?
C4 S3 O3 S1 -156.3(2) . . . . ?
N2 S1 O3 S3 -79.8(2) . . . . ?
N1 S1 O3 S3 142.6(7) . . . . ?
O5 S1 O3 S3 97.4(2) . . . . ?
C11 N1 C1 C2 -178.7(2) . . . . ?
S1 N1 C1 C2 0.9(3) . . . . ?
C11 N1 C1 C31 -2.3(4) . . . . ?
S1 N1 C1 C31 177.20(19) . . . . ?
N2 C2 C1 N1 -0.3(3) . . . . ?
C42 C2 C1 N1 -177.5(2) . . . . ?
N2 C2 C1 C31 -176.5(2) . . . . ?
C42 C2 C1 C31 6.2(4) . . . . ?
O4 S2 O5 S1 106.1(2) . . . . ?
O6 S2 O5 S1 -30.0(3) . . . . ?
C3 S2 O5 S1 -142.3(2) . . . . ?
N2 S1 O5 S2 115.6(9) . . . . ?
N1 S1 O5 S2 -88.0(3) . . . . ?
O3 S1 O5 S2 86.7(2) . . . . ?
C15 C16 C11 C12 0.0(4) . . . . ?
C15 C16 C11 N1 -177.3(2) . . . . ?
C1 N1 C11 C16 92.2(3) . . . . ?
S1 N1 C11 C16 -87.3(3) . . . . ?
C1 N1 C11 C12 -85.3(3) . . . . ?
S1 N1 C11 C12 95.2(3) . . . . ?
C21 C22 C23 C24 1.3(4) . . . . ?
C16 C11 C12 C13 -0.7(4) . . . . ?
N1 C11 C12 C13 176.6(2) . . . . ?
N1 C1 C31 C36 -106.2(3) . . . . ?
C2 C1 C31 C36 69.6(4) . . . . ?
N1 C1 C31 C32 74.6(4) . . . . ?
C2 C1 C31 C32 -109.7(3) . . . . ?
C23 C22 C21 C26 -1.3(4) . . . . ?
C23 C22 C21 N2 175.5(2) . . . . ?
C25 C26 C21 C22 0.3(4) . . . . ?
C25 C26 C21 N2 -176.6(2) . . . . ?
C2 N2 C21 C22 -89.1(3) . . . . ?
S1 N2 C21 C22 92.8(3) . . . . ?
C2 N2 C21 C26 88.0(3) . . . . ?
S1 N2 C21 C26 -90.2(3) . . . . ?
C11 C12 C13 C14 0.4(4) . . . . ?
C21 C26 C25 C24 0.8(4) . . . . ?
O2 S3 C4 F1 58.4(3) . . . . ?
O1 S3 C4 F1 178.3(2) . . . . ?
O3 S3 C4 F1 -61.6(3) . . . . ?
O2 S3 C4 F2 178.7(2) . . . . ?
O1 S3 C4 F2 -61.4(3) . . . . ?
O3 S3 C4 F2 58.7(3) . . . . ?
O2 S3 C4 F3 -61.7(3) . . . . ?
O1 S3 C4 F3 58.2(3) . . . . ?
O3 S3 C4 F3 178.3(2) . . . . ?
C22 C23 C24 C25 -0.4(5) . . . . ?
C26 C25 C24 C23 -0.7(5) . . . . ?
C44 C43 C42 C41 1.9(5) . . . . ?
C44 C43 C42 C2 -178.4(3) . . . . ?
N2 C2 C42 C43 59.6(4) . . . . ?
C1 C2 C42 C43 -123.5(3) . . . . ?
N2 C2 C42 C41 -120.7(3) . . . . ?
C1 C2 C42 C41 56.2(4) . . . . ?
C42 C43 C44 C45 0.3(5) . . . . ?
O4 S2 C3 F5 -59.5(3) . . . . ?
O6 S2 C3 F5 60.6(3) . . . . ?
O5 S2 C3 F5 -179.7(3) . . . . ?
O4 S2 C3 F4 178.7(2) . . . . ?
O6 S2 C3 F4 -61.2(3) . . . . ?
O5 S2 C3 F4 58.5(3) . . . . ?
O4 S2 C3 F6 59.7(3) . . . . ?
O6 S2 C3 F6 179.8(2) . . . . ?
O5 S2 C3 F6 -60.5(3) . . . . ?
C11 C16 C15 C14 1.0(4) . . . . ?
C16 C15 C14 C13 -1.2(5) . . . . ?
C12 C13 C14 C15 0.5(5) . . . . ?
C36 C31 C32 C33 -1.8(5) . . . . ?
C1 C31 C32 C33 177.5(3) . . . . ?
C43 C44 C45 C46 -2.1(5) . . . . ?
C32 C31 C36 C35 0.9(5) . . . . ?
C1 C31 C36 C35 -178.4(3) . . . . ?
C44 C45 C46 C41 1.8(6) . . . . ?
C33 C34 C35 C36 -1.6(6) . . . . ?
C31 C36 C35 C34 0.9(5) . . . . ?
C35 C34 C33 C32 0.6(6) . . . . ?
C31 C32 C33 C34 1.1(6) . . . . ?
C45 C46 C41 C42 0.4(6) . . . . ?
C43 C42 C41 C46 -2.2(5) . . . . ?
C2 C42 C41 C46 178.0(3) . . . . ?

loop_
_cod_related_entry_id
_cod_related_entry_database
_cod_related_entry_code
1 ChemSpider 30660973
